data_7719950
loop_
_publ_author_name
'Juan, Jen-Wen'
'Ciou, Ji-Ming'
'Hsiang, Yi-Rong'
'Lin, Ya-Fan'

_publ_section_title
;
 Solvent-and metal-gated coordination diversity in a dynamic aminal ligand
;
_journal_name_full 'Dalton Transactions'
_journal_paper_doi 10.1039/D5DT02405F
_journal_year 2025
_chemical_formula_moiety 'C20 H18 Co N8 O2, N O3'
_chemical_formula_sum 'C20 H18 Co N9 O5'
_chemical_formula_weight 523.36
_space_group_crystal_system triclinic
_space_group_IT_number 2
_space_group_name_Hall '-P 1'
_space_group_name_H-M_alt 'P -1'
_atom_sites_solution_hydrogens geom
_audit_block_doi 10.5517/ccdc.csd.cc2ppybp
_audit_creation_method SHELXL-2019/3
_audit_update_record
;
2025-10-07 deposited with the CCDC.	2025-12-02 downloaded from the CCDC.
;
_cell_angle_alpha 72.323(2)
_cell_angle_beta 86.796(2)
_cell_angle_gamma 78.310(2)
_cell_formula_units_Z 2
_cell_length_a 8.4274(3)
_cell_length_b 9.5402(3)
_cell_length_c 15.1235(6)
_cell_measurement_reflns_used 9997
_cell_measurement_temperature 100.0(2)
_cell_measurement_theta_max 68.26
_cell_measurement_theta_min 3.07
_cell_volume 1134.45(7)
_computing_cell_refinement 'SAINT V8.40B (Bruker Nano, Inc., 2019)'
_computing_data_collection 'Bruker Instrument Service v8.5.0.27'
_computing_data_reduction 'SAINT V8.40B (Bruker Nano, Inc., 2019)'
_computing_molecular_graphics 'shelXle (C.B. Huebschle, rev 1765)'
_computing_publication_material 'WinGX publication routines (Farrugia, 2023)'
_computing_structure_refinement 'SHELXL-2019/3 (Sheldrick, 2019)'
_computing_structure_solution 'SHELXT 2018/2 (Sheldrick, 2018)'
_diffrn_ambient_temperature 100.0(2)
_diffrn_measured_fraction_theta_full 0.999
_diffrn_measured_fraction_theta_max 0.998
_diffrn_measurement_device_type 'Bruker D8 Venture PhotonIII'
_diffrn_measurement_method '\f and \w scans'
_diffrn_radiation_type CuK\a
_diffrn_radiation_wavelength 1.54178
_diffrn_reflns_av_R_equivalents 0.1120
_diffrn_reflns_av_unetI/netI 0.0570
_diffrn_reflns_Laue_measured_fraction_full 0.999
_diffrn_reflns_Laue_measured_fraction_max 0.998
_diffrn_reflns_limit_h_max 10
_diffrn_reflns_limit_h_min -10
_diffrn_reflns_limit_k_max 11
_diffrn_reflns_limit_k_min -11
_diffrn_reflns_limit_l_max 18
_diffrn_reflns_limit_l_min -18
_diffrn_reflns_number 31130
_diffrn_reflns_point_group_measured_fraction_full 0.999
_diffrn_reflns_point_group_measured_fraction_max 0.998
_diffrn_reflns_theta_full 67.679
_diffrn_reflns_theta_max 68.313
_diffrn_reflns_theta_min 3.067
_exptl_absorpt_coefficient_mu 6.397
_exptl_absorpt_correction_T_max 0.9705
_exptl_absorpt_correction_T_min 0.7207
_exptl_absorpt_correction_type numerical
_exptl_absorpt_process_details 'Bruker SADABS, 1996'
_exptl_crystal_colour pink
_exptl_crystal_density_diffrn 1.532
_exptl_crystal_density_meas ?
_exptl_crystal_density_method 'not measured'
_exptl_crystal_description plate
_exptl_crystal_F_000 536
_exptl_crystal_size_max 0.116
_exptl_crystal_size_mid 0.073
_exptl_crystal_size_min 0.039
_refine_diff_density_max 0.599
_refine_diff_density_min -0.532
_refine_diff_density_rms 0.109
_refine_ls_extinction_method none
_refine_ls_goodness_of_fit_ref 1.061
_refine_ls_hydrogen_treatment constr
_refine_ls_matrix_type full
_refine_ls_number_parameters 316
_refine_ls_number_reflns 4161
_refine_ls_number_restraints 311
_refine_ls_restrained_S_all 1.025
_refine_ls_R_factor_all 0.0565
_refine_ls_R_factor_gt 0.0525
_refine_ls_shift/su_max 0.001
_refine_ls_shift/su_mean 0.000
_refine_ls_structure_factor_coef Fsqd
_refine_ls_weighting_details 'w=1/[\s^2^(Fo^2^)+(0.0979P)^2^+0.8870P] where P=(Fo^2^+2Fc^2^)/3'
_refine_ls_weighting_scheme calc
_refine_ls_wR_factor_gt 0.1437
_refine_ls_wR_factor_ref 0.1468
_reflns_Friedel_coverage 0.000
_reflns_number_gt 3905
_reflns_number_total 4161
_reflns_threshold_expression 'I > 2\s(I)'
_cod_data_source_file d5dt02405f2.cif
_cod_data_source_block i19791_sq
_cod_depositor_comments
;
The following automatic conversions were performed:

data item '_exptl_crystal_density_meas' value 'none' was changed to
'?' -- the value is perceived as not measured.

Automatic conversion script
Id: cif_fix_values 8170 2020-07-09 18:12:32Z antanas 
;
_cod_database_code 7719950
_shelx_shelxl_version_number 2019/3
_shelx_space_group_comment
;
The symmetry employed for this shelxl refinement is uniquely defined
by the following loop, which should always be used as a source of
symmetry information in preference to the above space-group names.
They are only intended as comments.
;
_shelx_estimated_absorpt_t_min 0.524
_shelx_estimated_absorpt_t_max 0.788

loop_
_space_group_symop_operation_xyz
'x, y, z'
'-x, -y, -z'

loop_
_atom_site_label
_atom_site_type_symbol
_atom_site_fract_x
_atom_site_fract_y
_atom_site_fract_z
_atom_site_U_iso_or_equiv
_atom_site_adp_type
_atom_site_occupancy
_atom_site_site_symmetry_order
_atom_site_calc_flag
_atom_site_refinement_flags_posn
_atom_site_refinement_flags_adp
_atom_site_refinement_flags_occupancy
_atom_site_disorder_assembly
_atom_site_disorder_group
Co01 Co 0.80672(5) 0.43098(4) 0.73803(3) 0.01157(16) Uani 1 1 d . . . . .
O1 O 0.7605(2) 0.5450(2) 0.82301(14) 0.0188(4) Uani 1 1 d . . . . .
O2 O 0.8668(2) 0.3102(2) 0.66014(13) 0.0168(4) Uani 1 1 d . . . . .
O3 O 0.3566(5) 0.9123(5) 0.7866(4) 0.0915(15) Uani 1 1 d . . . . .
O4 O 0.1145(4) 0.9631(3) 0.7231(2) 0.0574(9) Uani 1 1 d . . . . .
O5 O 0.1518(7) 0.8211(5) 0.8628(3) 0.1005(17) Uani 1 1 d . . . . .
N1 N 1.0233(3) 0.3862(3) 0.78672(16) 0.0171(5) Uani 1 1 d . . . . .
N2 N 0.9097(3) 0.7315(3) 0.74645(18) 0.0227(5) Uani 1 1 d . . . . .
H2 H 0.929151 0.813628 0.755138 0.027 Uiso 1 1 calc R U . . .
N3 N 0.8524(3) 0.6088(3) 0.64246(16) 0.0141(5) Uani 1 1 d . . . . .
N4 N 0.9179(3) 0.8528(3) 0.5909(2) 0.0277(6) Uani 1 1 d . . . . .
N5 N 0.7614(3) 0.2495(3) 0.82535(16) 0.0167(5) Uani 1 1 d . . . . .
N6 N 0.6063(3) 0.2756(3) 0.63456(17) 0.0199(5) Uani 1 1 d . . . . .
H6A H 0.564654 0.228111 0.602851 0.024 Uiso 1 1 calc R U . . .
N7 N 0.5834(3) 0.4851(3) 0.68813(15) 0.0133(5) Uani 1 1 d . . . . .
N8 N 0.3766(3) 0.4557(3) 0.59695(17) 0.0215(5) Uani 1 1 d . . . . .
N9 N 0.2081(6) 0.8974(5) 0.7905(3) 0.0615(11) Uani 1 1 d . . . . .
C1 C 1.1436(4) 0.2736(3) 0.7810(2) 0.0209(6) Uani 1 1 d . . . . .
H1 H 1.126440 0.207509 0.748085 0.025 Uiso 1 1 calc R U . . .
C2 C 1.2916(4) 0.2521(4) 0.8222(2) 0.0260(7) Uani 1 1 d . . . . .
H2A H 1.375816 0.171432 0.818134 0.031 Uiso 1 1 calc R U . . .
C3 C 1.3169(4) 0.3494(4) 0.8698(2) 0.0301(7) Uani 1 1 d . . . . .
H3 H 1.418959 0.336484 0.897874 0.036 Uiso 1 1 calc R U . . .
C4 C 1.1915(4) 0.4659(4) 0.8759(2) 0.0271(7) Uani 1 1 d . . . . .
H4 H 1.205683 0.533146 0.908703 0.032 Uiso 1 1 calc R U . . .
C5 C 1.0455(4) 0.4811(4) 0.8330(2) 0.0207(6) Uani 1 1 d . . . . .
C6 C 0.8967(4) 0.6039(4) 0.8280(2) 0.0228(6) Uani 1 1 d . . . . .
H6 H 0.891257 0.636366 0.885262 0.027 Uiso 1 1 calc R U . . .
C7 C 0.8932(3) 0.7296(3) 0.6585(2) 0.0183(6) Uani 1 1 d . . . . .
C8 C 0.8969(4) 0.8565(4) 0.5041(2) 0.0279(7) Uani 1 1 d . . . . .
H8 H 0.913181 0.942699 0.455578 0.034 Uiso 1 1 calc R U . . .
C9 C 0.8522(4) 0.7398(4) 0.4811(2) 0.0245(7) Uani 1 1 d . . . . .
H9 H 0.837190 0.744554 0.418361 0.029 Uiso 1 1 calc R U . . .
C10 C 0.8310(3) 0.6177(3) 0.5529(2) 0.0176(6) Uani 1 1 d . . . . .
H10 H 0.799919 0.535984 0.539449 0.021 Uiso 1 1 calc R U . . .
C11 C 0.7451(3) 0.1478(3) 0.7824(2) 0.0178(6) Uani 1 1 d . . . . .
C12 C 0.7092(4) 0.0103(3) 0.8307(2) 0.0240(6) Uani 1 1 d . . . . .
H12 H 0.694595 -0.058576 0.799255 0.029 Uiso 1 1 calc R U . . .
C13 C 0.6946(4) -0.0252(4) 0.9274(2) 0.0298(7) Uani 1 1 d . . . . .
H13 H 0.670834 -0.119319 0.962770 0.036 Uiso 1 1 calc R U . . .
C14 C 0.7153(4) 0.0780(4) 0.9704(2) 0.0287(7) Uani 1 1 d . . . . .
H14 H 0.707291 0.054726 1.035994 0.034 Uiso 1 1 calc R U . . .
C15 C 0.7478(4) 0.2157(4) 0.9180(2) 0.0221(6) Uani 1 1 d . . . . .
H15 H 0.760577 0.287051 0.947961 0.027 Uiso 1 1 calc R U . . .
C16 C 0.7661(4) 0.2076(3) 0.67830(19) 0.0176(6) Uani 1 1 d . . . . .
H16 H 0.816836 0.122562 0.653980 0.021 Uiso 1 1 calc R U . . .
C17 C 0.5213(3) 0.4073(3) 0.64091(18) 0.0154(6) Uani 1 1 d . . . . .
C18 C 0.4909(4) 0.6168(3) 0.69135(19) 0.0181(6) Uani 1 1 d . . . . .
H18 H 0.530310 0.672834 0.724584 0.022 Uiso 1 1 calc R U . . .
C19 C 0.3429(4) 0.6726(4) 0.6487(2) 0.0259(7) Uani 1 1 d . . . . .
H19 H 0.278739 0.765300 0.651505 0.031 Uiso 1 1 calc R U . . .
C20 C 0.2914(4) 0.5860(4) 0.6009(2) 0.0250(7) Uani 1 1 d . . . . .
H20 H 0.189811 0.622371 0.569592 0.030 Uiso 1 1 calc R U . . .

loop_
_atom_site_aniso_label
_atom_site_aniso_U_11
_atom_site_aniso_U_22
_atom_site_aniso_U_33
_atom_site_aniso_U_23
_atom_site_aniso_U_13
_atom_site_aniso_U_12
Co01 0.0126(3) 0.0132(2) 0.0096(2) -0.00595(17) -0.00203(16) 0.00032(16)
O1 0.0166(10) 0.0235(11) 0.0178(10) -0.0111(8) -0.0024(8) 0.0009(8)
O2 0.0196(10) 0.0153(10) 0.0156(10) -0.0058(8) 0.0017(8) -0.0021(8)
O3 0.055(2) 0.077(3) 0.172(5) -0.082(3) -0.038(2) -0.0024(18)
O4 0.063(2) 0.0419(17) 0.073(2) -0.0299(16) -0.0265(17) 0.0032(14)
O5 0.178(5) 0.081(3) 0.061(2) -0.026(2) -0.032(3) -0.050(3)
N1 0.0179(12) 0.0207(12) 0.0108(11) -0.0038(9) -0.0021(9) -0.0003(9)
N2 0.0281(14) 0.0178(12) 0.0280(13) -0.0150(10) -0.0055(11) -0.0036(10)
N3 0.0130(11) 0.0160(11) 0.0151(11) -0.0086(9) -0.0007(9) -0.0010(9)
N4 0.0320(15) 0.0195(13) 0.0341(15) -0.0096(11) 0.0012(12) -0.0084(11)
N5 0.0180(12) 0.0183(12) 0.0126(11) -0.0060(9) -0.0008(9) 0.0020(9)
N6 0.0290(13) 0.0162(12) 0.0182(12) -0.0087(10) -0.0063(10) -0.0058(10)
N7 0.0153(11) 0.0157(11) 0.0093(10) -0.0043(9) -0.0003(8) -0.0031(9)
N8 0.0223(13) 0.0296(14) 0.0162(12) -0.0096(10) -0.0040(10) -0.0076(10)
N9 0.075(3) 0.049(2) 0.072(3) -0.040(2) -0.036(2) 0.0026(19)
C1 0.0221(15) 0.0212(15) 0.0140(14) -0.0006(11) 0.0022(11) -0.0002(12)
C2 0.0208(15) 0.0274(16) 0.0176(15) 0.0061(12) 0.0015(12) 0.0028(12)
C3 0.0205(16) 0.0402(19) 0.0216(16) 0.0029(14) -0.0058(12) -0.0052(14)
C4 0.0260(16) 0.0333(17) 0.0219(15) -0.0053(13) -0.0090(13) -0.0078(13)
C5 0.0222(15) 0.0248(15) 0.0145(14) -0.0059(12) -0.0047(11) -0.0016(12)
C6 0.0250(16) 0.0271(16) 0.0211(15) -0.0163(12) -0.0069(12) 0.0001(12)
C7 0.0159(14) 0.0166(13) 0.0254(15) -0.0120(12) -0.0026(11) -0.0008(11)
C8 0.0314(18) 0.0214(15) 0.0285(16) -0.0039(13) 0.0058(13) -0.0066(13)
C9 0.0278(16) 0.0259(15) 0.0178(14) -0.0043(12) 0.0035(12) -0.0047(13)
C10 0.0194(14) 0.0209(14) 0.0150(13) -0.0090(11) 0.0009(11) -0.0039(11)
C11 0.0182(14) 0.0177(14) 0.0155(14) -0.0059(11) -0.0013(11) 0.0028(11)
C12 0.0276(16) 0.0168(14) 0.0243(15) -0.0050(12) -0.0005(12) 0.0016(12)
C13 0.0366(19) 0.0208(15) 0.0258(16) -0.0013(13) 0.0035(14) -0.0013(13)
C14 0.0325(18) 0.0307(17) 0.0151(15) -0.0004(13) 0.0017(12) 0.0010(14)
C15 0.0226(15) 0.0289(16) 0.0116(13) -0.0055(12) -0.0013(11) 0.0016(12)
C16 0.0235(15) 0.0156(13) 0.0141(13) -0.0062(11) -0.0009(11) -0.0019(11)
C17 0.0203(14) 0.0175(13) 0.0097(12) -0.0044(10) 0.0011(10) -0.0064(11)
C18 0.0205(14) 0.0207(14) 0.0144(13) -0.0091(11) 0.0009(11) -0.0014(11)
C19 0.0225(16) 0.0284(16) 0.0269(16) -0.0133(14) -0.0060(12) 0.0042(13)
C20 0.0173(15) 0.0332(17) 0.0248(16) -0.0123(13) -0.0051(12) 0.0012(12)

loop_
_atom_type_symbol
_atom_type_description
_atom_type_scat_dispersion_real
_atom_type_scat_dispersion_imag
_atom_type_scat_source
C C 0.0181 0.0091 'International Tables Vol C Tables 4.2.6.8 and 6.1.1.4'
H H 0.0000 0.0000 'International Tables Vol C Tables 4.2.6.8 and 6.1.1.4'
Co Co -2.3653 3.6143 'International Tables Vol C Tables 4.2.6.8 and 6.1.1.4'
N N 0.0311 0.0180 'International Tables Vol C Tables 4.2.6.8 and 6.1.1.4'
O O 0.0492 0.0322 'International Tables Vol C Tables 4.2.6.8 and 6.1.1.4'

loop_
_geom_angle_atom_site_label_1
_geom_angle_atom_site_label_2
_geom_angle_atom_site_label_3
_geom_angle
_geom_angle_site_symmetry_1
_geom_angle_site_symmetry_3
_geom_angle_publ_flag
O2 Co01 O1 175.43(8) . . ?
O2 Co01 N1 91.98(10) . . ?
O1 Co01 N1 83.75(10) . . ?
O2 Co01 N5 83.97(9) . . ?
O1 Co01 N5 94.40(10) . . ?
N1 Co01 N5 90.48(10) . . ?
O2 Co01 N3 92.21(9) . . ?
O1 Co01 N3 89.50(9) . . ?
N1 Co01 N3 90.87(10) . . ?
N5 Co01 N3 175.99(9) . . ?
O2 Co01 N7 89.78(9) . . ?
O1 Co01 N7 94.53(9) . . ?
N1 Co01 N7 177.76(9) . . ?
N5 Co01 N7 91.07(10) . . ?
N3 Co01 N7 87.69(9) . . ?
C6 O1 Co01 107.50(17) . . ?
C16 O2 Co01 107.83(16) . . ?
C1 N1 C5 120.3(3) . . ?
C1 N1 Co01 127.4(2) . . ?
C5 N1 Co01 112.2(2) . . ?
C7 N2 C6 123.3(2) . . ?
C7 N2 H2 118.4 . . ?
C6 N2 H2 118.4 . . ?
C10 N3 C7 116.8(3) . . ?
C10 N3 Co01 117.63(19) . . ?
C7 N3 Co01 125.4(2) . . ?
C8 N4 C7 117.5(3) . . ?
C15 N5 C11 119.9(3) . . ?
C15 N5 Co01 128.6(2) . . ?
C11 N5 Co01 111.50(19) . . ?
C17 N6 C16 122.7(2) . . ?
C17 N6 H6A 118.6 . . ?
C16 N6 H6A 118.6 . . ?
C18 N7 C17 116.8(2) . . ?
C18 N7 Co01 118.32(19) . . ?
C17 N7 Co01 124.47(19) . . ?
C20 N8 C17 117.3(3) . . ?
O5 N9 O4 118.0(5) . . ?
O5 N9 O3 120.9(5) . . ?
O4 N9 O3 121.0(5) . . ?
N1 C1 C2 121.0(3) . . ?
N1 C1 H1 119.5 . . ?
C2 C1 H1 119.5 . . ?
C1 C2 C3 119.4(3) . . ?
C1 C2 H2A 120.3 . . ?
C3 C2 H2A 120.3 . . ?
C2 C3 C4 119.5(3) . . ?
C2 C3 H3 120.3 . . ?
C4 C3 H3 120.3 . . ?
C5 C4 C3 118.2(3) . . ?
C5 C4 H4 120.9 . . ?
C3 C4 H4 120.9 . . ?
N1 C5 C4 121.6(3) . . ?
N1 C5 C6 112.0(3) . . ?
C4 C5 C6 126.4(3) . . ?
O1 C6 N2 111.6(2) . . ?
O1 C6 C5 108.0(2) . . ?
N2 C6 C5 108.8(3) . . ?
O1 C6 H6 109.5 . . ?
N2 C6 H6 109.5 . . ?
C5 C6 H6 109.5 . . ?
N4 C7 N2 116.1(3) . . ?
N4 C7 N3 123.8(3) . . ?
N2 C7 N3 120.1(3) . . ?
N4 C8 C9 122.8(3) . . ?
N4 C8 H8 118.6 . . ?
C9 C8 H8 118.6 . . ?
C10 C9 C8 116.7(3) . . ?
C10 C9 H9 121.6 . . ?
C8 C9 H9 121.6 . . ?
N3 C10 C9 122.4(3) . . ?
N3 C10 H10 118.8 . . ?
C9 C10 H10 118.8 . . ?
N5 C11 C12 121.9(3) . . ?
N5 C11 C16 111.5(2) . . ?
C12 C11 C16 126.6(3) . . ?
C11 C12 C13 118.3(3) . . ?
C11 C12 H12 120.9 . . ?
C13 C12 H12 120.9 . . ?
C14 C13 C12 119.2(3) . . ?
C14 C13 H13 120.4 . . ?
C12 C13 H13 120.4 . . ?
C13 C14 C15 119.9(3) . . ?
C13 C14 H14 120.0 . . ?
C15 C14 H14 120.0 . . ?
N5 C15 C14 120.7(3) . . ?
N5 C15 H15 119.6 . . ?
C14 C15 H15 119.6 . . ?
O2 C16 N6 111.5(2) . . ?
O2 C16 C11 109.0(2) . . ?
N6 C16 C11 109.1(2) . . ?
O2 C16 H16 109.1 . . ?
N6 C16 H16 109.1 . . ?
C11 C16 H16 109.1 . . ?
N6 C17 N8 116.0(3) . . ?
N6 C17 N7 120.2(3) . . ?
N8 C17 N7 123.8(3) . . ?
N7 C18 C19 122.6(3) . . ?
N7 C18 H18 118.7 . . ?
C19 C18 H18 118.7 . . ?
C18 C19 C20 116.2(3) . . ?
C18 C19 H19 121.9 . . ?
C20 C19 H19 121.9 . . ?
N8 C20 C19 123.3(3) . . ?
N8 C20 H20 118.4 . . ?
C19 C20 H20 118.4 . . ?

loop_
_geom_bond_atom_site_label_1
_geom_bond_atom_site_label_2
_geom_bond_distance
_geom_bond_site_symmetry_2
_geom_bond_publ_flag
Co01 O2 1.869(2) . ?
Co01 O1 1.899(2) . ?
Co01 N1 1.923(2) . ?
Co01 N5 1.926(3) . ?
Co01 N3 1.957(2) . ?
Co01 N7 1.976(2) . ?
O1 C6 1.392(4) . ?
O2 C16 1.379(4) . ?
O3 N9 1.284(6) . ?
O4 N9 1.247(5) . ?
O5 N9 1.244(6) . ?
N1 C1 1.340(4) . ?
N1 C5 1.346(4) . ?
N2 C7 1.351(4) . ?
N2 C6 1.464(4) . ?
N2 H2 0.8800 . ?
N3 C10 1.351(4) . ?
N3 C7 1.358(4) . ?
N4 C8 1.322(5) . ?
N4 C7 1.347(4) . ?
N5 C15 1.343(4) . ?
N5 C11 1.352(4) . ?
N6 C17 1.342(4) . ?
N6 C16 1.468(4) . ?
N6 H6A 0.8800 . ?
N7 C18 1.350(4) . ?
N7 C17 1.363(4) . ?
N8 C20 1.320(4) . ?
N8 C17 1.348(4) . ?
C1 C2 1.375(5) . ?
C1 H1 0.9500 . ?
C2 C3 1.387(5) . ?
C2 H2A 0.9500 . ?
C3 C4 1.392(5) . ?
C3 H3 0.9500 . ?
C4 C5 1.384(4) . ?
C4 H4 0.9500 . ?
C5 C6 1.520(4) . ?
C6 H6 1.0000 . ?
C8 C9 1.387(5) . ?
C8 H8 0.9500 . ?
C9 C10 1.365(4) . ?
C9 H9 0.9500 . ?
C10 H10 0.9500 . ?
C11 C12 1.378(4) . ?
C11 C16 1.517(4) . ?
C12 C13 1.401(5) . ?
C12 H12 0.9500 . ?
C13 C14 1.376(5) . ?
C13 H13 0.9500 . ?
C14 C15 1.385(5) . ?
C14 H14 0.9500 . ?
C15 H15 0.9500 . ?
C16 H16 1.0000 . ?
C18 C19 1.367(4) . ?
C18 H18 0.9500 . ?
C19 C20 1.392(5) . ?
C19 H19 0.9500 . ?
C20 H20 0.9500 . ?
